data_7238442
loop_
_publ_author_name
'Narayan Biswas, Achintesh'
'Das, Purak'
'Sengupta, Sandip'
'Choudhury, Amitava'
'Bandyopadhyay, Pinaki'

_publ_section_title
;
 C(naphthyl)--H bond activation by rhodium: isolation, characterization
 and TD-DFT study of the cyclometallates
;
_journal_issue 7
_journal_name_full 'RSC Advances'
_journal_page_first 1279
_journal_paper_doi 10.1039/c1ra00572c
_journal_volume 1
_journal_year 2011
_chemical_formula_moiety 'C57 H44 Cl3 N2 O P2 Rh'
_chemical_formula_sum 'C57 H44 Cl3 N2 O P2 Rh'
_chemical_formula_weight 1044.14
_space_group_IT_number 14
_space_group_name_Hall '-P 2ybc'
_space_group_name_H-M_alt 'P 1 21/c 1'
_symmetry_cell_setting monoclinic
_symmetry_space_group_name_Hall '-P 2ybc'
_symmetry_space_group_name_H-M 'P 1 21/c 1'
_atom_sites_solution_hydrogens geom
_atom_sites_solution_primary direct
_atom_sites_solution_secondary difmap
_audit_creation_method SHELXL-97
_cell_angle_alpha 90.00
_cell_angle_beta 109.9790(10)
_cell_angle_gamma 90.00
_cell_formula_units_Z 4
_cell_length_a 17.5179(2)
_cell_length_b 16.35860(10)
_cell_length_c 18.225
_cell_measurement_reflns_used 8192
_cell_measurement_temperature 298(2)
_cell_measurement_theta_max 23.5
_cell_measurement_theta_min 1.5
_cell_volume 4908.39(7)
_computing_cell_refinement 'SAINT (Bruker, 2000)'
_computing_data_collection 'SMART (Bruker, 1998)'
_computing_data_reduction SAINT
_computing_molecular_graphics 'SHELXTL (Bruker, 1997)'
_computing_publication_material SHELXTL
_computing_structure_refinement 'SHELXL-97 (Sheldrick, 1997)'
_computing_structure_solution 'SHELXS-97 (Sheldrick, 1997)'
_diffrn_ambient_temperature 298(2)
_diffrn_measured_fraction_theta_full 0.993
_diffrn_measured_fraction_theta_max 0.993
_diffrn_measurement_device_type 'CCD area detector'
_diffrn_measurement_method 'phi and omega scans'
_diffrn_radiation_monochromator graphite
_diffrn_radiation_source 'fine-focus sealed tube'
_diffrn_radiation_type MoK\a
_diffrn_radiation_wavelength 0.71073
_diffrn_reflns_av_R_equivalents 0.0596
_diffrn_reflns_av_sigmaI/netI 0.0748
_diffrn_reflns_limit_h_max 14
_diffrn_reflns_limit_h_min -19
_diffrn_reflns_limit_k_max 18
_diffrn_reflns_limit_k_min -17
_diffrn_reflns_limit_l_max 20
_diffrn_reflns_limit_l_min -12
_diffrn_reflns_number 20154
_diffrn_reflns_theta_full 23.26
_diffrn_reflns_theta_max 23.26
_diffrn_reflns_theta_min 1.24
_exptl_absorpt_coefficient_mu 0.619
_exptl_absorpt_correction_T_max 0.9407
_exptl_absorpt_correction_T_min 0.8606
_exptl_absorpt_correction_type multi-scan
_exptl_absorpt_process_details '(SADABS; Sheldrick, 1996)'
_exptl_crystal_colour red
_exptl_crystal_density_diffrn 1.413
_exptl_crystal_density_method 'not measured'
_exptl_crystal_description Rod
_exptl_crystal_F_000 2136
_exptl_crystal_size_max 0.25
_exptl_crystal_size_mid 0.12
_exptl_crystal_size_min 0.10
_refine_diff_density_max 0.567
_refine_diff_density_min -0.485
_refine_diff_density_rms 0.077
_refine_ls_extinction_method none
_refine_ls_goodness_of_fit_ref 0.991
_refine_ls_hydrogen_treatment constr
_refine_ls_matrix_type full
_refine_ls_number_parameters 595
_refine_ls_number_reflns 7005
_refine_ls_number_restraints 444
_refine_ls_restrained_S_all 0.966
_refine_ls_R_factor_all 0.0844
_refine_ls_R_factor_gt 0.0459
_refine_ls_shift/su_max 0.001
_refine_ls_shift/su_mean 0.000
_refine_ls_structure_factor_coef Fsqd
_refine_ls_weighting_details 'calc w=1/[\s^2^(Fo^2^)+(0.0608P)^2^+1.3473P] where P=(Fo^2^+2Fc^2^)/3'
_refine_ls_weighting_scheme calc
_refine_ls_wR_factor_gt 0.1062
_refine_ls_wR_factor_ref 0.1264
_reflns_number_gt 4626
_reflns_number_total 7005
_reflns_threshold_expression >2sigma(I)
_cod_data_source_file c1ra00572c.txt
_cod_data_source_block 3a
_cod_depositor_comments
;
The following automatic conversions were performed:

data item '_exptl_absorpt_correction_type' value 'Multi-scan' was
changed to 'multi-scan' in accordance with the
/home/saulius/struct/COD-crude-data/automatic-downloads/DataCite-retrospective/RSC/depositions/lib/dictionaries/cif_core.dic
dictionary named 'cif_core.dic' version 2.4.2 last updated on
2011-04-26.

data item '_symmetry_cell_setting' value 'Monoclinic' was changed to
'monoclinic' in accordance with the
/home/saulius/struct/COD-crude-data/automatic-downloads/DataCite-retrospective/RSC/depositions/lib/dictionaries/cif_core.dic
dictionary named 'cif_core.dic' version 2.4.2 last updated on
2011-04-26.

Automatic conversion script
Id: cif_fix_values 6909 2019-04-08 15:41:33Z antanas 
;
_cod_original_cell_volume 4908.42(6)
_cod_original_sg_symbol_H-M P2(1)/c
_cod_database_code 7238442

loop_
_symmetry_equiv_pos_as_xyz
'x, y, z'
'-x, y+1/2, -z+1/2'
'-x, -y, -z'
'x, -y-1/2, z-1/2'

loop_
_atom_site_label
_atom_site_type_symbol
_atom_site_fract_x
_atom_site_fract_y
_atom_site_fract_z
_atom_site_U_iso_or_equiv
_atom_site_adp_type
_atom_site_occupancy
_atom_site_symmetry_multiplicity
_atom_site_calc_flag
_atom_site_refinement_flags
Rh1 Rh 0.24689(2) 0.05658(2) 0.87696(2) 0.04463(15) Uani 1 1 d .
P1 P 0.21244(8) -0.08141(8) 0.89075(7) 0.0486(4) Uani 1 1 d .
P2 P 0.28028(7) 0.19765(8) 0.87327(7) 0.0431(3) Uani 1 1 d .
Cl1 Cl 0.25357(9) 0.07927(8) 1.00853(7) 0.0617(4) Uani 1 1 d .
N1 N 0.2459(2) 0.0390(2) 0.7688(2) 0.0461(10) Uani 1 1 d .
O1 O 0.37223(19) 0.0176(2) 0.8986(2) 0.0560(9) Uani 1 1 d .
N2 N 0.1795(2) 0.0504(2) 0.7106(2) 0.0502(10) Uani 1 1 d .
C1 C 0.3178(3) 0.0139(3) 0.7593(3) 0.0508(13) Uani 1 1 d .
C2 C 0.3817(3) 0.0025(3) 0.8327(3) 0.0539(13) Uani 1 1 d .
C3 C 0.4578(3) -0.0277(3) 0.8309(4) 0.0658(15) Uani 1 1 d U
H3A H 0.5007 -0.0359 0.8773 0.079 Uiso 1 1 calc R
C4 C 0.4675(4) -0.0443(4) 0.7623(4) 0.0785(17) Uani 1 1 d U
H4A H 0.5173 -0.0649 0.7634 0.094 Uiso 1 1 calc R
C5 C 0.4219(4) -0.0479(4) 0.6189(4) 0.0860(18) Uani 1 1 d U
H5A H 0.4717 -0.0697 0.6212 0.103 Uiso 1 1 calc R
C6 C 0.3658(5) -0.0319(4) 0.5489(4) 0.093(2) Uani 1 1 d U
H6A H 0.3764 -0.0427 0.5031 0.112 Uiso 1 1 calc R
C7 C 0.2938(4) 0.0002(4) 0.5462(4) 0.0827(18) Uani 1 1 d U
H7A H 0.2556 0.0123 0.4977 0.099 Uiso 1 1 calc R
C8 C 0.2744(4) 0.0157(3) 0.6118(3) 0.0690(15) Uani 1 1 d U
H8A H 0.2237 0.0372 0.6066 0.083 Uiso 1 1 calc R
C9 C 0.4072(4) -0.0324(3) 0.6894(4) 0.0689(15) Uani 1 1 d U
C10 C 0.3303(3) -0.0004(3) 0.6868(3) 0.0591(14) Uani 1 1 d U
C11 C 0.1160(3) 0.0733(3) 0.7375(3) 0.0484(12) Uani 1 1 d U
C12 C 0.1301(3) 0.0811(3) 0.8174(3) 0.0508(13) Uani 1 1 d U
C13 C 0.0640(3) 0.1018(3) 0.8409(3) 0.0633(14) Uani 1 1 d U
H13A H 0.0714 0.1060 0.8938 0.076 Uiso 1 1 calc R
C14 C -0.0119(3) 0.1160(3) 0.7863(4) 0.0707(16) Uani 1 1 d U
H14A H -0.0544 0.1301 0.8035 0.085 Uiso 1 1 calc R
C15 C -0.1053(4) 0.1244(3) 0.6477(4) 0.0814(18) Uani 1 1 d U
H15A H -0.1485 0.1394 0.6637 0.098 Uiso 1 1 calc R
C16 C -0.1175(4) 0.1167(4) 0.5703(4) 0.090(2) Uani 1 1 d U
H16A H -0.1690 0.1255 0.5339 0.108 Uiso 1 1 calc R
C17 C -0.0528(4) 0.0955(4) 0.5452(4) 0.0856(19) Uani 1 1 d U
H17A H -0.0620 0.0902 0.4921 0.103 Uiso 1 1 calc R
C18 C 0.0238(4) 0.0823(3) 0.5977(3) 0.0679(15) Uani 1 1 d U
H18A H 0.0663 0.0694 0.5801 0.081 Uiso 1 1 calc R
C19 C -0.0273(3) 0.1100(3) 0.7048(3) 0.0615(14) Uani 1 1 d U
C20 C 0.0380(3) 0.0885(3) 0.6790(3) 0.0518(12) Uani 1 1 d U
C21 C 0.1164(3) -0.1028(3) 0.9075(3) 0.0547(13) Uani 1 1 d U
C22 C 0.0575(4) -0.1547(4) 0.8621(4) 0.090(2) Uani 1 1 d U
H22A H 0.0630 -0.1787 0.8179 0.108 Uiso 1 1 calc R
C23 C -0.0107(4) -0.1714(5) 0.8826(5) 0.117(3) Uani 1 1 d U
H23A H -0.0507 -0.2054 0.8503 0.140 Uiso 1 1 calc R
C24 C -0.0209(4) -0.1408(5) 0.9463(5) 0.105(2) Uani 1 1 d U
H24A H -0.0674 -0.1517 0.9585 0.126 Uiso 1 1 calc R
C25 C 0.0382(5) -0.0941(6) 0.9916(5) 0.132(3) Uani 1 1 d U
H25A H 0.0337 -0.0736 1.0376 0.158 Uiso 1 1 calc R
C26 C 0.1068(4) -0.0744(5) 0.9732(4) 0.111(3) Uani 1 1 d U
H26A H 0.1466 -0.0411 1.0067 0.133 Uiso 1 1 calc R
C27 C 0.2097(3) -0.1452(3) 0.8073(3) 0.0571(14) Uani 1 1 d U
C28 C 0.2724(4) -0.1996(4) 0.8118(4) 0.096(2) Uani 1 1 d U
H28A H 0.3160 -0.2054 0.8581 0.115 Uiso 1 1 calc R
C29 C 0.2688(5) -0.2451(5) 0.7464(5) 0.137(3) Uani 1 1 d U
H29A H 0.3119 -0.2792 0.7484 0.164 Uiso 1 1 calc R
C30 C 0.2033(5) -0.2406(5) 0.6792(4) 0.115(3) Uani 1 1 d U
H30A H 0.2000 -0.2746 0.6374 0.138 Uiso 1 1 calc R
C31 C 0.1432(5) -0.1868(4) 0.6737(4) 0.101(2) Uani 1 1 d U
H31A H 0.0998 -0.1824 0.6271 0.121 Uiso 1 1 calc R
C32 C 0.1452(4) -0.1378(4) 0.7364(3) 0.0794(18) Uani 1 1 d U
H32A H 0.1039 -0.1002 0.7315 0.095 Uiso 1 1 calc R
C33 C 0.2845(3) -0.1349(3) 0.9750(3) 0.0510(13) Uani 1 1 d U
C34 C 0.3547(3) -0.1007(3) 1.0243(3) 0.0629(15) Uani 1 1 d U
H34A H 0.3694 -0.0482 1.0146 0.075 Uiso 1 1 calc R
C35 C 0.4042(3) -0.1438(3) 1.0888(3) 0.0716(16) Uani 1 1 d U
H35A H 0.4506 -0.1191 1.1229 0.086 Uiso 1 1 calc R
C36 C 0.3855(4) -0.2215(4) 1.1025(4) 0.0801(18) Uani 1 1 d U
H36A H 0.4198 -0.2503 1.1449 0.096 Uiso 1 1 calc R
C37 C 0.3154(4) -0.2577(4) 1.0534(4) 0.091(2) Uani 1 1 d U
H37A H 0.3019 -0.3109 1.0624 0.109 Uiso 1 1 calc R
C38 C 0.2654(3) -0.2135(3) 0.9902(4) 0.086(2) Uani 1 1 d U
H38A H 0.2178 -0.2374 0.9574 0.103 Uiso 1 1 calc R
C39 C 0.3713(3) 0.2330(3) 0.9524(3) 0.0461(12) Uani 1 1 d U
C40 C 0.4307(3) 0.1794(3) 0.9943(3) 0.0588(14) Uani 1 1 d U
H40A H 0.4234 0.1235 0.9849 0.071 Uiso 1 1 calc R
C41 C 0.5008(3) 0.2073(4) 1.0501(3) 0.0723(16) Uani 1 1 d U
H41A H 0.5400 0.1701 1.0784 0.087 Uiso 1 1 calc R
C42 C 0.5134(3) 0.2897(4) 1.0644(3) 0.0760(17) Uani 1 1 d U
H42A H 0.5611 0.3088 1.1013 0.091 Uiso 1 1 calc R
C43 C 0.4552(4) 0.3422(4) 1.0237(4) 0.095(2) Uani 1 1 d U
H43A H 0.4631 0.3979 1.0332 0.114 Uiso 1 1 calc R
C44 C 0.3842(3) 0.3157(3) 0.9682(3) 0.0775(18) Uani 1 1 d U
H44A H 0.3448 0.3533 0.9412 0.093 Uiso 1 1 calc R
C45 C 0.2021(3) 0.2722(3) 0.8752(3) 0.0454(12) Uani 1 1 d U
C46 C 0.1641(3) 0.2618(3) 0.9289(3) 0.0645(15) Uani 1 1 d U
H46A H 0.1762 0.2160 0.9611 0.077 Uiso 1 1 calc R
C47 C 0.1081(3) 0.3180(4) 0.9364(3) 0.0765(17) Uani 1 1 d U
H47A H 0.0834 0.3104 0.9738 0.092 Uiso 1 1 calc R
C48 C 0.0890(4) 0.3857(4) 0.8876(4) 0.0780(17) Uani 1 1 d U
H48A H 0.0501 0.4229 0.8908 0.094 Uiso 1 1 calc R
C49 C 0.1277(4) 0.3973(4) 0.8352(4) 0.0848(19) Uani 1 1 d U
H49A H 0.1163 0.4435 0.8036 0.102 Uiso 1 1 calc R
C50 C 0.1837(3) 0.3413(3) 0.8286(3) 0.0729(16) Uani 1 1 d U
H50A H 0.2095 0.3500 0.7924 0.087 Uiso 1 1 calc R
C51 C 0.3050(3) 0.2233(3) 0.7864(3) 0.0492(12) Uani 1 1 d U
C52 C 0.3839(3) 0.2317(4) 0.7890(3) 0.0704(16) Uani 1 1 d U
H52A H 0.4261 0.2271 0.8365 0.084 Uiso 1 1 calc R
C53 C 0.4012(4) 0.2468(4) 0.7219(4) 0.096(2) Uani 1 1 d U
H53A H 0.4551 0.2516 0.7248 0.115 Uiso 1 1 calc R
C54 C 0.3409(5) 0.2548(4) 0.6517(4) 0.094(2) Uani 1 1 d U
H54A H 0.3531 0.2657 0.6068 0.113 Uiso 1 1 calc R
C55 C 0.2625(4) 0.2465(4) 0.6482(3) 0.0836(19) Uani 1 1 d U
H55A H 0.2211 0.2526 0.6003 0.100 Uiso 1 1 calc R
C56 C 0.2424(3) 0.2292(3) 0.7137(3) 0.0645(15) Uani 1 1 d U
H56A H 0.1885 0.2217 0.7097 0.077 Uiso 1 1 calc R
C57 C 0.7035(5) -0.0064(7) 0.7957(5) 0.155(4) Uani 1 1 d .
H57A H 0.6927 -0.0621 0.8074 0.186 Uiso 1 1 calc R
H57B H 0.6852 0.0298 0.8285 0.186 Uiso 1 1 calc R
Cl2 Cl 0.80604(17) 0.0059(2) 0.81740(15) 0.1671(11) Uani 1 1 d .
Cl3 Cl 0.6506(2) 0.0137(2) 0.70125(19) 0.2206(16) Uani 1 1 d .

loop_
_atom_site_aniso_label
_atom_site_aniso_U_11
_atom_site_aniso_U_22
_atom_site_aniso_U_33
_atom_site_aniso_U_23
_atom_site_aniso_U_13
_atom_site_aniso_U_12
Rh1 0.0414(2) 0.0466(2) 0.0429(2) 0.00220(18) 0.01054(17) 0.00049(19)
P1 0.0442(8) 0.0482(8) 0.0497(8) 0.0005(6) 0.0115(6) -0.0032(6)
P2 0.0408(7) 0.0442(7) 0.0423(7) 0.0044(6) 0.0118(6) 0.0021(6)
Cl1 0.0768(10) 0.0620(9) 0.0471(8) 0.0022(6) 0.0221(7) -0.0014(7)
N1 0.040(2) 0.045(2) 0.051(3) -0.0046(19) 0.013(2) -0.004(2)
O1 0.045(2) 0.060(2) 0.059(2) 0.0048(18) 0.0120(18) 0.0067(17)
N2 0.044(3) 0.054(3) 0.048(2) 0.002(2) 0.009(2) 0.001(2)
C1 0.047(3) 0.046(3) 0.058(3) 0.000(2) 0.016(3) 0.003(3)
C2 0.055(4) 0.039(3) 0.071(4) 0.000(3) 0.026(3) -0.003(3)
C3 0.047(3) 0.061(4) 0.092(4) 0.012(3) 0.027(3) 0.008(3)
C4 0.064(4) 0.075(4) 0.112(4) -0.002(4) 0.049(3) 0.006(3)
C5 0.090(5) 0.082(5) 0.111(4) -0.019(4) 0.067(4) -0.009(4)
C6 0.114(6) 0.095(5) 0.097(4) -0.026(4) 0.070(4) -0.018(4)
C7 0.095(5) 0.092(5) 0.067(4) -0.018(3) 0.034(4) -0.020(4)
C8 0.077(4) 0.071(4) 0.067(4) -0.014(3) 0.035(3) -0.010(3)
C9 0.074(4) 0.053(3) 0.093(4) -0.004(3) 0.046(3) -0.007(3)
C10 0.071(4) 0.045(3) 0.068(3) -0.008(3) 0.033(3) -0.010(3)
C11 0.044(3) 0.042(3) 0.054(3) 0.001(2) 0.011(2) -0.001(2)
C12 0.045(3) 0.050(3) 0.054(3) 0.002(2) 0.013(2) -0.002(2)
C13 0.050(3) 0.075(4) 0.065(3) -0.004(3) 0.021(3) -0.001(3)
C14 0.046(3) 0.074(4) 0.095(4) -0.007(3) 0.027(3) 0.003(3)
C15 0.051(3) 0.059(4) 0.112(4) -0.006(4) -0.002(3) 0.004(3)
C16 0.069(4) 0.063(4) 0.099(5) 0.004(4) -0.022(4) 0.006(3)
C17 0.084(5) 0.074(4) 0.068(4) 0.009(3) -0.014(3) 0.001(4)
C18 0.073(4) 0.061(4) 0.055(3) 0.002(3) 0.004(3) -0.006(3)
C19 0.051(3) 0.046(3) 0.077(3) 0.006(3) 0.008(3) 0.001(3)
C20 0.052(3) 0.035(3) 0.059(3) 0.002(2) 0.006(2) 0.000(2)
C21 0.045(3) 0.051(3) 0.066(3) 0.006(3) 0.017(3) -0.003(3)
C22 0.068(4) 0.115(5) 0.087(4) -0.014(4) 0.027(3) -0.030(4)
C23 0.066(4) 0.164(8) 0.123(6) -0.030(5) 0.036(4) -0.056(5)
C24 0.084(5) 0.118(6) 0.136(6) -0.019(5) 0.067(5) -0.033(4)
C25 0.115(6) 0.184(8) 0.127(6) -0.050(6) 0.083(5) -0.063(6)
C26 0.093(5) 0.162(7) 0.096(5) -0.043(5) 0.056(4) -0.056(5)
C27 0.059(3) 0.055(3) 0.055(3) -0.004(3) 0.016(3) -0.007(3)
C28 0.061(4) 0.126(6) 0.099(5) -0.044(4) 0.026(3) 0.004(4)
C29 0.102(6) 0.178(8) 0.125(6) -0.076(6) 0.033(4) 0.024(5)
C30 0.127(7) 0.140(7) 0.087(5) -0.049(5) 0.047(4) -0.005(5)
C31 0.125(6) 0.102(6) 0.056(4) -0.012(4) 0.006(4) -0.012(4)
C32 0.088(4) 0.076(4) 0.065(4) -0.002(3) 0.013(3) 0.001(3)
C33 0.046(3) 0.050(3) 0.055(3) 0.004(2) 0.015(2) -0.002(2)
C34 0.055(3) 0.059(3) 0.065(4) 0.002(3) 0.009(3) -0.006(3)
C35 0.057(4) 0.065(4) 0.074(4) 0.007(3) -0.002(3) 0.000(3)
C36 0.059(4) 0.076(4) 0.089(4) 0.026(3) 0.004(3) 0.007(3)
C37 0.073(4) 0.063(4) 0.119(5) 0.032(3) 0.009(4) -0.003(3)
C38 0.060(4) 0.062(4) 0.105(5) 0.023(3) -0.011(3) -0.013(3)
C39 0.047(3) 0.052(3) 0.039(3) -0.003(2) 0.015(2) 0.001(2)
C40 0.052(3) 0.054(3) 0.061(3) 0.006(3) 0.007(3) -0.002(3)
C41 0.050(3) 0.075(4) 0.077(4) 0.008(3) 0.004(3) 0.001(3)
C42 0.051(4) 0.081(4) 0.080(4) -0.015(3) 0.002(3) -0.007(3)
C43 0.065(4) 0.059(4) 0.132(6) -0.028(4) -0.004(4) -0.004(3)
C44 0.057(4) 0.054(3) 0.100(4) -0.006(3) -0.002(3) 0.004(3)
C45 0.038(3) 0.046(3) 0.045(3) -0.003(2) 0.005(2) 0.003(2)
C46 0.075(4) 0.059(3) 0.063(4) 0.006(3) 0.028(3) 0.019(3)
C47 0.073(4) 0.082(4) 0.083(4) 0.000(3) 0.038(3) 0.017(3)
C48 0.068(4) 0.064(4) 0.095(5) -0.013(3) 0.020(3) 0.021(3)
C49 0.093(5) 0.064(4) 0.099(5) 0.021(3) 0.034(4) 0.034(4)
C50 0.078(4) 0.060(4) 0.087(4) 0.019(3) 0.037(3) 0.019(3)
C51 0.053(3) 0.045(3) 0.047(3) 0.008(2) 0.013(2) 0.003(3)
C52 0.058(3) 0.093(4) 0.061(3) 0.015(3) 0.021(3) 0.005(3)
C53 0.074(4) 0.145(6) 0.079(4) 0.026(4) 0.041(3) 0.013(4)
C54 0.104(5) 0.123(6) 0.069(4) 0.018(4) 0.048(4) 0.006(5)
C55 0.095(5) 0.094(5) 0.050(3) 0.013(3) 0.010(3) 0.003(4)
C56 0.067(4) 0.066(4) 0.054(3) 0.008(3) 0.011(3) -0.002(3)
C57 0.090(6) 0.251(12) 0.128(8) 0.055(7) 0.041(6) 0.012(7)
Cl2 0.134(2) 0.234(3) 0.131(2) -0.0349(19) 0.0429(16) -0.034(2)
Cl3 0.160(3) 0.299(4) 0.161(3) 0.055(3) 0.000(2) -0.039(3)

loop_
_atom_type_symbol
_atom_type_description
_atom_type_scat_dispersion_real
_atom_type_scat_dispersion_imag
_atom_type_scat_source
C C 0.0033 0.0016 'International Tables Vol C Tables 4.2.6.8 and 6.1.1.4'
H H 0.0000 0.0000 'International Tables Vol C Tables 4.2.6.8 and 6.1.1.4'
N N 0.0061 0.0033 'International Tables Vol C Tables 4.2.6.8 and 6.1.1.4'
O O 0.0106 0.0060 'International Tables Vol C Tables 4.2.6.8 and 6.1.1.4'
P P 0.1023 0.0942 'International Tables Vol C Tables 4.2.6.8 and 6.1.1.4'
Cl Cl 0.1484 0.1585 'International Tables Vol C Tables 4.2.6.8 and 6.1.1.4'
Rh Rh -1.1178 0.9187 'International Tables Vol C Tables 4.2.6.8 and 6.1.1.4'

loop_
_geom_angle_atom_site_label_1
_geom_angle_atom_site_label_2
_geom_angle_atom_site_label_3
_geom_angle
N1 Rh1 C12 80.24(18)
N1 Rh1 O1 78.73(14)
C12 Rh1 O1 158.85(18)
N1 Rh1 P1 92.93(11)
C12 Rh1 P1 89.91(14)
O1 Rh1 P1 88.83(9)
N1 Rh1 P2 91.78(11)
C12 Rh1 P2 90.33(14)
O1 Rh1 P2 92.65(9)
P1 Rh1 P2 175.25(5)
N1 Rh1 Cl1 177.74(11)
C12 Rh1 Cl1 101.73(15)
O1 Rh1 Cl1 99.33(10)
P1 Rh1 Cl1 88.19(5)
P2 Rh1 Cl1 87.11(4)
C27 P1 C33 103.8(2)
C27 P1 C21 105.3(2)
C33 P1 C21 100.1(2)
C27 P1 Rh1 112.90(17)
C33 P1 Rh1 114.44(16)
C21 P1 Rh1 118.54(17)
C51 P2 C39 102.0(2)
C51 P2 C45 105.2(2)
C39 P2 C45 103.2(2)
C51 P2 Rh1 112.30(16)
C39 P2 Rh1 115.87(16)
C45 P2 Rh1 116.63(17)
N2 N1 C1 122.8(4)
N2 N1 Rh1 119.6(3)
C1 N1 Rh1 117.7(3)
C2 O1 Rh1 109.2(3)
N1 N2 C11 110.5(4)
N1 C1 C10 126.3(5)
N1 C1 C2 112.0(4)
C10 C1 C2 121.6(5)
O1 C2 C3 120.3(5)
O1 C2 C1 122.4(5)
C3 C2 C1 117.4(5)
C4 C3 C2 120.3(6)
C4 C3 H3A 119.8
C2 C3 H3A 119.8
C3 C4 C9 124.1(6)
C3 C4 H4A 118.0
C9 C4 H4A 118.0
C6 C5 C9 121.8(7)
C6 C5 H5A 119.1
C9 C5 H5A 119.1
C5 C6 C7 118.7(7)
C5 C6 H6A 120.7
C7 C6 H6A 120.7
C6 C7 C8 123.1(7)
C6 C7 H7A 118.5
C8 C7 H7A 118.5
C7 C8 C10 120.9(6)
C7 C8 H8A 119.5
C10 C8 H8A 119.5
C4 C9 C5 121.6(6)
C4 C9 C10 118.6(6)
C5 C9 C10 119.7(6)
C8 C10 C1 126.3(5)
C8 C10 C9 115.9(5)
C1 C10 C9 117.8(5)
C12 C11 N2 120.4(4)
C12 C11 C20 122.8(5)
N2 C11 C20 116.8(4)
C11 C12 C13 118.0(5)
C11 C12 Rh1 109.3(3)
C13 C12 Rh1 132.7(4)
C14 C13 C12 120.7(5)
C14 C13 H13A 119.6
C12 C13 H13A 119.6
C13 C14 C19 122.3(5)
C13 C14 H14A 118.8
C19 C14 H14A 118.8
C16 C15 C19 120.9(6)
C16 C15 H15A 119.5
C19 C15 H15A 119.5
C15 C16 C17 120.2(6)
C15 C16 H16A 119.9
C17 C16 H16A 119.9
C18 C17 C16 121.2(6)
C18 C17 H17A 119.4
C16 C17 H17A 119.4
C17 C18 C20 119.8(6)
C17 C18 H18A 120.1
C20 C18 H18A 120.1
C14 C19 C20 118.5(5)
C14 C19 C15 123.0(6)
C20 C19 C15 118.6(6)
C18 C20 C19 119.3(5)
C18 C20 C11 123.0(5)
C19 C20 C11 117.7(5)
C26 C21 C22 116.8(5)
C26 C21 P1 118.7(4)
C22 C21 P1 123.9(5)
C21 C22 C23 119.7(6)
C21 C22 H22A 120.1
C23 C22 H22A 120.1
C24 C23 C22 122.9(7)
C24 C23 H23A 118.6
C22 C23 H23A 118.6
C25 C24 C23 116.8(7)
C25 C24 H24A 121.6
C23 C24 H24A 121.6
C24 C25 C26 122.6(7)
C24 C25 H25A 118.7
C26 C25 H25A 118.7
C21 C26 C25 121.0(7)
C21 C26 H26A 119.5
C25 C26 H26A 119.5
C28 C27 C32 118.8(5)
C28 C27 P1 121.2(4)
C32 C27 P1 120.0(4)
C29 C28 C27 119.2(6)
C29 C28 H28A 120.4
C27 C28 H28A 120.4
C30 C29 C28 121.3(7)
C30 C29 H29A 119.4
C28 C29 H29A 119.4
C31 C30 C29 119.8(7)
C31 C30 H30A 120.1
C29 C30 H30A 120.1
C30 C31 C32 121.1(7)
C30 C31 H31A 119.4
C32 C31 H31A 119.4
C31 C32 C27 119.6(6)
C31 C32 H32A 120.2
C27 C32 H32A 120.2
C34 C33 C38 118.2(5)
C34 C33 P1 124.0(4)
C38 C33 P1 117.8(4)
C33 C34 C35 120.5(5)
C33 C34 H34A 119.7
C35 C34 H34A 119.7
C36 C35 C34 120.7(5)
C36 C35 H35A 119.7
C34 C35 H35A 119.7
C35 C36 C37 120.0(5)
C35 C36 H36A 120.0
C37 C36 H36A 120.0
C36 C37 C38 118.9(6)
C36 C37 H37A 120.6
C38 C37 H37A 120.6
C33 C38 C37 121.7(5)
C33 C38 H38A 119.2
C37 C38 H38A 119.2
C40 C39 C44 118.0(5)
C40 C39 P2 121.6(4)
C44 C39 P2 120.3(4)
C39 C40 C41 120.8(5)
C39 C40 H40A 119.6
C41 C40 H40A 119.6
C42 C41 C40 120.6(5)
C42 C41 H41A 119.7
C40 C41 H41A 119.7
C43 C42 C41 118.6(5)
C43 C42 H42A 120.7
C41 C42 H42A 120.7
C42 C43 C44 121.9(6)
C42 C43 H43A 119.1
C44 C43 H43A 119.1
C43 C44 C39 120.1(5)
C43 C44 H44A 120.0
C39 C44 H44A 120.0
C46 C45 C50 118.2(5)
C46 C45 P2 118.5(4)
C50 C45 P2 123.2(4)
C45 C46 C47 121.4(5)
C45 C46 H46A 119.3
C47 C46 H46A 119.3
C46 C47 C48 119.3(6)
C46 C47 H47A 120.3
C48 C47 H47A 120.3
C49 C48 C47 119.5(6)
C49 C48 H48A 120.2
C47 C48 H48A 120.2
C48 C49 C50 120.6(6)
C48 C49 H49A 119.7
C50 C49 H49A 119.7
C49 C50 C45 120.9(6)
C49 C50 H50A 119.5
C45 C50 H50A 119.5
C52 C51 C56 118.5(5)
C52 C51 P2 121.8(4)
C56 C51 P2 119.5(4)
C51 C52 C53 120.8(5)
C51 C52 H52A 119.6
C53 C52 H52A 119.6
C54 C53 C52 121.1(6)
C54 C53 H53A 119.4
C52 C53 H53A 119.4
C53 C54 C55 118.8(6)
C53 C54 H54A 120.6
C55 C54 H54A 120.6
C54 C55 C56 122.0(6)
C54 C55 H55A 119.0
C56 C55 H55A 119.0
C55 C56 C51 118.8(6)
C55 C56 H56A 120.6
C51 C56 H56A 120.6
Cl3 C57 Cl2 112.4(5)
Cl3 C57 H57A 109.1
Cl2 C57 H57A 109.1
Cl3 C57 H57B 109.1
Cl2 C57 H57B 109.1
H57A C57 H57B 107.9

loop_
_geom_bond_atom_site_label_1
_geom_bond_atom_site_label_2
_geom_bond_distance
Rh1 N1 1.987(4)
Rh1 C12 2.002(5)
Rh1 O1 2.189(3)
Rh1 P1 2.3719(14)
Rh1 P2 2.3874(13)
Rh1 Cl1 2.3895(13)
P1 C27 1.832(5)
P1 C33 1.842(5)
P1 C21 1.843(5)
P2 C51 1.827(5)
P2 C39 1.841(5)
P2 C45 1.843(5)
N1 N2 1.291(5)
N1 C1 1.391(6)
O1 C2 1.292(6)
N2 C11 1.411(6)
C1 C10 1.431(7)
C1 C2 1.432(7)
C2 C3 1.432(7)
C3 C4 1.345(8)
C3 H3A 0.9300
C4 C9 1.399(8)
C4 H4A 0.9300
C5 C6 1.344(9)
C5 C9 1.417(8)
C5 H5A 0.9300
C6 C7 1.352(9)
C6 H6A 0.9300
C7 C8 1.374(7)
C7 H7A 0.9300
C8 C10 1.407(7)
C8 H8A 0.9300
C9 C10 1.432(8)
C11 C12 1.398(6)
C11 C20 1.438(6)
C12 C13 1.406(7)
C13 C14 1.381(7)
C13 H13A 0.9300
C14 C19 1.419(7)
C14 H14A 0.9300
C15 C16 1.358(8)
C15 C19 1.426(7)
C15 H15A 0.9300
C16 C17 1.404(9)
C16 H16A 0.9300
C17 C18 1.373(7)
C17 H17A 0.9300
C18 C20 1.419(7)
C18 H18A 0.9300
C19 C20 1.423(7)
C21 C26 1.347(8)
C21 C22 1.374(7)
C22 C23 1.394(8)
C22 H22A 0.9300
C23 C24 1.333(9)
C23 H23A 0.9300
C24 C25 1.325(9)
C24 H24A 0.9300
C25 C26 1.392(9)
C25 H25A 0.9300
C26 H26A 0.9300
C27 C28 1.393(8)
C27 C32 1.401(7)
C28 C29 1.389(8)
C28 H28A 0.9300
C29 C30 1.364(10)
C29 H29A 0.9300
C30 C31 1.349(9)
C30 H30A 0.9300
C31 C32 1.387(8)
C31 H31A 0.9300
C32 H32A 0.9300
C33 C34 1.371(6)
C33 C38 1.380(7)
C34 C35 1.390(7)
C34 H34A 0.9300
C35 C36 1.357(7)
C35 H35A 0.9300
C36 C37 1.382(8)
C36 H36A 0.9300
C37 C38 1.388(7)
C37 H37A 0.9300
C38 H38A 0.9300
C39 C40 1.375(6)
C39 C44 1.385(7)
C40 C41 1.377(7)
C40 H40A 0.9300
C41 C42 1.377(8)
C41 H41A 0.9300
C42 C43 1.345(7)
C42 H42A 0.9300
C43 C44 1.378(7)
C43 H43A 0.9300
C44 H44A 0.9300
C45 C46 1.370(7)
C45 C50 1.383(7)
C46 C47 1.385(7)
C46 H46A 0.9300
C47 C48 1.388(8)
C47 H47A 0.9300
C48 C49 1.361(8)
C48 H48A 0.9300
C49 C50 1.378(7)
C49 H49A 0.9300
C50 H50A 0.9300
C51 C52 1.373(7)
C51 C56 1.406(6)
C52 C53 1.379(7)
C52 H52A 0.9300
C53 C54 1.359(8)
C53 H53A 0.9300
C54 C55 1.361(8)
C54 H54A 0.9300
C55 C56 1.384(7)
C55 H55A 0.9300
C56 H56A 0.9300
C57 Cl3 1.685(7)
C57 Cl2 1.713(8)
C57 H57A 0.9700
C57 H57B 0.9700

loop_
_geom_torsion_atom_site_label_1
_geom_torsion_atom_site_label_2
_geom_torsion_atom_site_label_3
_geom_torsion_atom_site_label_4
_geom_torsion
N1 Rh1 P1 C27 5.6(2)
C12 Rh1 P1 C27 85.8(2)
O1 Rh1 P1 C27 -73.0(2)
P2 Rh1 P1 C27 179(33)
Cl1 Rh1 P1 C27 -172.4(2)
N1 Rh1 P1 C33 124.0(2)
C12 Rh1 P1 C33 -155.7(2)
O1 Rh1 P1 C33 45.4(2)
P2 Rh1 P1 C33 -62.9(6)
Cl1 Rh1 P1 C33 -54.00(18)
N1 Rh1 P1 C21 -118.1(2)
C12 Rh1 P1 C21 -37.9(2)
O1 Rh1 P1 C21 163.2(2)
P2 Rh1 P1 C21 55.0(6)
Cl1 Rh1 P1 C21 63.9(2)
N1 Rh1 P2 C51 -8.7(2)
C12 Rh1 P2 C51 -89.0(2)
O1 Rh1 P2 C51 70.1(2)
P1 Rh1 P2 C51 178(33)
Cl1 Rh1 P2 C51 169.29(18)
N1 Rh1 P2 C39 -125.4(2)
C12 Rh1 P2 C39 154.3(2)
O1 Rh1 P2 C39 -46.6(2)
P1 Rh1 P2 C39 61.5(6)
Cl1 Rh1 P2 C39 52.62(17)
N1 Rh1 P2 C45 112.8(2)
C12 Rh1 P2 C45 32.5(2)
O1 Rh1 P2 C45 -168.41(19)
P1 Rh1 P2 C45 -60.3(6)
Cl1 Rh1 P2 C45 -69.19(17)
C12 Rh1 N1 N2 1.1(3)
O1 Rh1 N1 N2 178.8(3)
P1 Rh1 N1 N2 90.5(3)
P2 Rh1 N1 N2 -88.9(3)
Cl1 Rh1 N1 N2 -150(3)
C12 Rh1 N1 C1 -178.3(4)
O1 Rh1 N1 C1 -0.6(3)
P1 Rh1 N1 C1 -88.9(3)
P2 Rh1 N1 C1 91.7(3)
Cl1 Rh1 N1 C1 31(3)
N1 Rh1 O1 C2 -0.7(3)
C12 Rh1 O1 C2 5.8(6)
P1 Rh1 O1 C2 92.5(3)
P2 Rh1 O1 C2 -92.0(3)
Cl1 Rh1 O1 C2 -179.5(3)
C1 N1 N2 C11 178.3(4)
Rh1 N1 N2 C11 -1.0(5)
N2 N1 C1 C10 2.0(7)
Rh1 N1 C1 C10 -178.6(4)
N2 N1 C1 C2 -177.6(4)
Rh1 N1 C1 C2 1.8(5)
Rh1 O1 C2 C3 -177.2(4)
Rh1 O1 C2 C1 2.1(6)
N1 C1 C2 O1 -2.7(7)
C10 C1 C2 O1 177.7(4)
N1 C1 C2 C3 176.7(4)
C10 C1 C2 C3 -2.9(7)
O1 C2 C3 C4 179.3(5)
C1 C2 C3 C4 0.0(8)
C2 C3 C4 C9 1.3(9)
C9 C5 C6 C7 0.4(10)
C5 C6 C7 C8 -1.4(11)
C6 C7 C8 C10 0.8(10)
C3 C4 C9 C5 177.4(5)
C3 C4 C9 C10 0.3(9)
C6 C5 C9 C4 -175.9(6)
C6 C5 C9 C10 1.2(9)
C7 C8 C10 C1 179.2(5)
C7 C8 C10 C9 0.7(8)
N1 C1 C10 C8 6.5(8)
C2 C1 C10 C8 -174.0(5)
N1 C1 C10 C9 -175.1(5)
C2 C1 C10 C9 4.5(7)
C4 C9 C10 C8 175.5(5)
C5 C9 C10 C8 -1.7(8)
C4 C9 C10 C1 -3.1(8)
C5 C9 C10 C1 179.7(5)
N1 N2 C11 C12 0.2(6)
N1 N2 C11 C20 179.7(4)
N2 C11 C12 C13 -178.2(5)
C20 C11 C12 C13 2.3(7)
N2 C11 C12 Rh1 0.7(5)
C20 C11 C12 Rh1 -178.8(4)
N1 Rh1 C12 C11 -0.9(3)
O1 Rh1 C12 C11 -7.4(7)
P1 Rh1 C12 C11 -93.9(3)
P2 Rh1 C12 C11 90.9(3)
Cl1 Rh1 C12 C11 178.0(3)
N1 Rh1 C12 C13 177.7(5)
O1 Rh1 C12 C13 171.2(4)
P1 Rh1 C12 C13 84.7(5)
P2 Rh1 C12 C13 -90.5(5)
Cl1 Rh1 C12 C13 -3.4(5)
C11 C12 C13 C14 -1.6(8)
Rh1 C12 C13 C14 179.9(4)
C12 C13 C14 C19 0.5(8)
C19 C15 C16 C17 -1.0(9)
C15 C16 C17 C18 -0.2(10)
C16 C17 C18 C20 1.3(9)
C13 C14 C19 C20 0.0(8)
C13 C14 C19 C15 180.0(5)
C16 C15 C19 C14 -179.0(5)
C16 C15 C19 C20 1.0(8)
C17 C18 C20 C19 -1.3(8)
C17 C18 C20 C11 178.2(5)
C14 C19 C20 C18 -179.9(5)
C15 C19 C20 C18 0.1(7)
C14 C19 C20 C11 0.7(7)
C15 C19 C20 C11 -179.4(4)
C12 C11 C20 C18 178.7(4)
N2 C11 C20 C18 -0.9(7)
C12 C11 C20 C19 -1.9(7)
N2 C11 C20 C19 178.6(4)
C27 P1 C21 C26 169.5(5)
C33 P1 C21 C26 62.1(6)
Rh1 P1 C21 C26 -63.0(6)
C27 P1 C21 C22 -1.8(6)
C33 P1 C21 C22 -109.3(5)
Rh1 P1 C21 C22 125.6(5)
C26 C21 C22 C23 4.0(10)
P1 C21 C22 C23 175.5(6)
C21 C22 C23 C24 -1.9(13)
C22 C23 C24 C25 -1.4(14)
C23 C24 C25 C26 2.5(15)
C22 C21 C26 C25 -3.0(12)
P1 C21 C26 C25 -175.0(7)
C24 C25 C26 C21 -0.3(15)
C33 P1 C27 C28 -20.6(6)
C21 P1 C27 C28 -125.3(5)
Rh1 P1 C27 C28 103.9(5)
C33 P1 C27 C32 161.5(5)
C21 P1 C27 C32 56.8(5)
Rh1 P1 C27 C32 -74.0(5)
C32 C27 C28 C29 -0.3(10)
P1 C27 C28 C29 -178.3(6)
C27 C28 C29 C30 -3.5(13)
C28 C29 C30 C31 5.0(14)
C29 C30 C31 C32 -2.6(13)
C30 C31 C32 C27 -1.2(11)
C28 C27 C32 C31 2.6(9)
P1 C27 C32 C31 -179.4(5)
C27 P1 C33 C34 120.3(5)
C21 P1 C33 C34 -131.1(5)
Rh1 P1 C33 C34 -3.2(5)
C27 P1 C33 C38 -61.2(5)
C21 P1 C33 C38 47.4(5)
Rh1 P1 C33 C38 175.3(4)
C38 C33 C34 C35 -1.4(9)
P1 C33 C34 C35 177.1(4)
C33 C34 C35 C36 2.4(9)
C34 C35 C36 C37 -1.8(10)
C35 C36 C37 C38 0.3(11)
C34 C33 C38 C37 -0.2(10)
P1 C33 C38 C37 -178.8(5)
C36 C37 C38 C33 0.8(11)
C51 P2 C39 C40 -101.1(4)
C45 P2 C39 C40 149.9(4)
Rh1 P2 C39 C40 21.2(5)
C51 P2 C39 C44 74.9(5)
C45 P2 C39 C44 -34.1(5)
Rh1 P2 C39 C44 -162.8(4)
C44 C39 C40 C41 -0.1(8)
P2 C39 C40 C41 176.0(4)
C39 C40 C41 C42 -0.9(9)
C40 C41 C42 C43 1.2(10)
C41 C42 C43 C44 -0.5(11)
C42 C43 C44 C39 -0.5(11)
C40 C39 C44 C43 0.8(9)
P2 C39 C44 C43 -175.3(5)
C51 P2 C45 C46 172.0(4)
C39 P2 C45 C46 -81.4(4)
Rh1 P2 C45 C46 46.8(4)
C51 P2 C45 C50 -12.6(5)
C39 P2 C45 C50 94.0(5)
Rh1 P2 C45 C50 -137.8(4)
C50 C45 C46 C47 0.7(8)
P2 C45 C46 C47 176.4(4)
C45 C46 C47 C48 1.0(9)
C46 C47 C48 C49 -2.3(9)
C47 C48 C49 C50 2.0(10)
C48 C49 C50 C45 -0.2(10)
C46 C45 C50 C49 -1.1(8)
P2 C45 C50 C49 -176.5(5)
C39 P2 C51 C52 23.8(5)
C45 P2 C51 C52 131.3(5)
Rh1 P2 C51 C52 -100.9(4)
C39 P2 C51 C56 -160.7(4)
C45 P2 C51 C56 -53.2(4)
Rh1 P2 C51 C56 74.6(4)
C56 C51 C52 C53 1.0(9)
P2 C51 C52 C53 176.5(5)
C51 C52 C53 C54 0.8(10)
C52 C53 C54 C55 -0.9(11)
C53 C54 C55 C56 -0.8(11)
C54 C55 C56 C51 2.5(9)
C52 C51 C56 C55 -2.6(8)
P2 C51 C56 C55 -178.2(4)
